data_2234926
loop_
_publ_author_name
'Wang, Zhi-Wei'
'Li, Ai-Min'
'Zhang, Ya'

_publ_section_title
;
 <i>catena</i>-Poly[[[bis(acetato-\k^2^<i>O</i>,<i>O</i>')aquacadmium]-\m-[(pyridin-3-yl)(pyridin-4-yl)methanone]-\k^2^<i>N</i>:<i>N</i>']
 dihydrate]
;
_journal_coeditor_code BT5902
_journal_issue 6
_journal_name_full 'Acta Crystallographica Section E'
_journal_page_first m723
_journal_paper_doi 10.1107/S1600536812019101
_journal_volume 68
_journal_year 2012
_chemical_formula_iupac '[Cd (C2 H3 O2)2 (C11 H8 N2 O) (H2 O)], 2H2 O'
_chemical_formula_moiety 'C15 H20 Cd N2 O8'
_chemical_formula_sum 'C15 H20 Cd N2 O8'
_chemical_formula_weight 468.73
_chemical_name_systematic
;
<i>catena</i>-Poly[[[bis(acetato-\k^2^<i>O</i>,<i>O</i>')aquacadmium]-\m-
[(pyridin-3-yl)(pyridin-4-yl)methanone]-\k^2^<i>N</i>:<i>N</i>'] dihydrate]
;
_space_group_IT_number 2
_symmetry_cell_setting triclinic
_symmetry_space_group_name_Hall '-P 1'
_symmetry_space_group_name_H-M 'P -1'
_atom_sites_solution_hydrogens geom
_atom_sites_solution_primary direct
_atom_sites_solution_secondary difmap
_audit_creation_method SHELXL97
_cell_angle_alpha 76.903(5)
_cell_angle_beta 87.833(5)
_cell_angle_gamma 77.160(5)
_cell_formula_units_Z 2
_cell_length_a 8.545(2)
_cell_length_b 10.699(3)
_cell_length_c 11.215(3)
_cell_measurement_reflns_used 215
_cell_measurement_temperature 293(2)
_cell_measurement_theta_max 28.42
_cell_measurement_theta_min 1.86
_cell_volume 973.6(4)
_computing_cell_refinement '<i>APEX2</i> and <i>SAINT</i> (Bruker, 2007)'
_computing_data_collection '<i>APEX2</i> (Bruker, 2007)'
_computing_data_reduction '<i>SAINT</i> (Bruker, 2007)'
_computing_molecular_graphics '<i>SHELXTL</i> (Sheldrick, 2008)'
_computing_publication_material
;
<i>SHELXTL</i> (Sheldrick, 2008) and <i>PLATON</i> (Spek, 2009)
;
_computing_structure_refinement '<i>SHELXL97</i> (Sheldrick, 2008)'
_computing_structure_solution '<i>SHELXS97</i> (Sheldrick, 2008)'
_diffrn_ambient_temperature 293(2)
_diffrn_measured_fraction_theta_full 0.971
_diffrn_measured_fraction_theta_max 0.971
_diffrn_measurement_device_type 'Bruker SMART APEXII CCD area-detector'
_diffrn_measurement_method '\w scans'
_diffrn_radiation_monochromator graphite
_diffrn_radiation_source 'fine-focus sealed tube'
_diffrn_radiation_type MoK\a
_diffrn_radiation_wavelength 0.71073
_diffrn_reflns_av_R_equivalents 0.0232
_diffrn_reflns_av_sigmaI/netI 0.0448
_diffrn_reflns_limit_h_max 11
_diffrn_reflns_limit_h_min -11
_diffrn_reflns_limit_k_max 14
_diffrn_reflns_limit_k_min -9
_diffrn_reflns_limit_l_max 14
_diffrn_reflns_limit_l_min -14
_diffrn_reflns_number 6828
_diffrn_reflns_theta_full 28.42
_diffrn_reflns_theta_max 28.42
_diffrn_reflns_theta_min 1.86
_exptl_absorpt_coefficient_mu 1.164
_exptl_absorpt_correction_T_max 1.000000
_exptl_absorpt_correction_T_min 0.839469
_exptl_absorpt_correction_type multi-scan
_exptl_absorpt_process_details '(SADABS; Bruker, 2007)'
_exptl_crystal_colour colorless
_exptl_crystal_density_diffrn 1.599
_exptl_crystal_density_method 'not measured'
_exptl_crystal_description block
_exptl_crystal_F_000 472
_exptl_crystal_size_max 0.38
_exptl_crystal_size_mid 0.20
_exptl_crystal_size_min 0.18
_refine_diff_density_max 0.548
_refine_diff_density_min -0.330
_refine_ls_extinction_method none
_refine_ls_goodness_of_fit_ref 1.046
_refine_ls_hydrogen_treatment constr
_refine_ls_matrix_type full
_refine_ls_number_parameters 235
_refine_ls_number_reflns 4747
_refine_ls_number_restraints 0
_refine_ls_restrained_S_all 1.046
_refine_ls_R_factor_all 0.0428
_refine_ls_R_factor_gt 0.0334
_refine_ls_shift/su_max 0.001
_refine_ls_shift/su_mean 0.000
_refine_ls_structure_factor_coef Fsqd
_refine_ls_weighting_details 'calc w=1/[\s^2^(Fo^2^)+(0.0412P)^2^] P=(Fo^2^+2Fc^2^)/3'
_refine_ls_weighting_scheme calc
_refine_ls_wR_factor_gt 0.0782
_refine_ls_wR_factor_ref 0.0840
_reflns_number_gt 4041
_reflns_number_total 4747
_reflns_threshold_expression I>2\s(I)
_cod_data_source_file bt5902.cif
_cod_data_source_block I
_cod_original_cell_volume 973.5(5)
_cod_database_code 2234926
_cod_database_fobs_code 2234926

loop_
_symmetry_equiv_pos_as_xyz
'x, y, z'
'-x, -y, -z'

loop_
_atom_site_type_symbol
_atom_site_label
_atom_site_fract_x
_atom_site_fract_y
_atom_site_fract_z
_atom_site_U_iso_or_equiv
_atom_site_adp_type
_atom_site_calc_flag
_atom_site_refinement_flags
_atom_site_occupancy
_atom_site_symmetry_multiplicity
Cd Cd1 0.73166(2) 0.608007(18) 0.821278(16) 0.03377(8) Uani d . 1 1
N N1 0.8989(3) 0.4149(2) 0.7726(2) 0.0405(6) Uani d . 1 1
N N2 1.5508(3) -0.2090(2) 0.8722(2) 0.0417(6) Uani d . 1 1
O O1 1.1137(3) 0.0944(3) 1.0377(2) 0.0685(8) Uani d . 1 1
C C1 0.9091(4) 0.4024(4) 0.6568(3) 0.0582(10) Uani d . 1 1
H H1A 0.8491 0.4689 0.5971 0.070 Uiso calc R 1 1
C C2 1.0037(5) 0.2965(4) 0.6219(3) 0.0688(12) Uani d . 1 1
H H2A 1.0097 0.2928 0.5398 0.083 Uiso calc R 1 1
C C3 1.0909(4) 0.1944(3) 0.7093(3) 0.0548(9) Uani d . 1 1
H H3A 1.1541 0.1205 0.6875 0.066 Uiso calc R 1 1
C C4 1.0812(3) 0.2054(3) 0.8303(3) 0.0391(6) Uani d . 1 1
C C5 0.9845(3) 0.3188(3) 0.8561(3) 0.0384(6) Uani d . 1 1
H H5A 0.9798 0.3276 0.9369 0.046 Uiso calc R 1 1
C C6 1.1627(4) 0.0998(3) 0.9342(3) 0.0435(7) Uani d . 1 1
C C7 1.4426(4) -0.2286(3) 0.9592(3) 0.0463(7) Uani d . 1 1
H H7A 1.4505 -0.3132 1.0067 0.056 Uiso calc R 1 1
C C8 1.3195(4) -0.1299(3) 0.9822(3) 0.0448(7) Uani d . 1 1
H H8A 1.2480 -0.1481 1.0450 0.054 Uiso calc R 1 1
C C9 1.3027(3) -0.0036(3) 0.9114(2) 0.0380(6) Uani d . 1 1
C C10 1.4176(4) 0.0188(3) 0.8233(3) 0.0462(7) Uani d . 1 1
H H10A 1.4137 0.1028 0.7757 0.055 Uiso calc R 1 1
C C11 1.5389(4) -0.0866(3) 0.8074(3) 0.0464(7) Uani d . 1 1
H H11A 1.6157 -0.0706 0.7483 0.056 Uiso calc R 1 1
O O5 0.9921(3) 0.6479(2) 0.85165(19) 0.0476(5) Uani d . 1 1
O O2 0.5727(3) 0.6074(2) 0.64724(19) 0.0518(6) Uani d . 1 1
O O3 0.5016(3) 0.5111(2) 0.82736(19) 0.0484(5) Uani d . 1 1
O O4 0.8583(3) 0.7585(2) 0.68529(19) 0.0520(5) Uani d . 1 1
C C14 0.9794(4) 0.7337(3) 0.7540(3) 0.0421(7) Uani d . 1 1
C C15 1.1079(5) 0.8105(4) 0.7191(4) 0.0762(12) Uani d . 1 1
H H15A 1.1939 0.7607 0.6802 0.114 Uiso calc R 1 1
H H15B 1.1481 0.8276 0.7912 0.114 Uiso calc R 1 1
H H15C 1.0637 0.8924 0.6635 0.114 Uiso calc R 1 1
C C12 0.4849(4) 0.5416(3) 0.7123(3) 0.0453(7) Uani d . 1 1
C C13 0.3582(5) 0.4955(5) 0.6545(4) 0.0817(13) Uani d . 1 1
H H13A 0.3583 0.5274 0.5673 0.122 Uiso calc R 1 1
H H13B 0.2548 0.5287 0.6856 0.122 Uiso calc R 1 1
H H13C 0.3807 0.4011 0.6737 0.122 Uiso calc R 1 1
O O3W 0.7517(3) 0.5164(3) 1.02658(19) 0.0601(7) Uani d . 1 1
O O1W 0.7280(4) 0.9615(3) 0.4905(3) 0.0903(10) Uani d . 1 1
O O2W 0.4924(4) 0.8260(3) 0.4497(3) 0.0989(11) Uani d . 1 1
H H2WA 0.5192 0.7528 0.5080 0.148 Uiso d R 1 1
H H2WB 0.4068 0.8825 0.4682 0.148 Uiso d R 1 1
H H1WB 0.6774 0.9079 0.4650 0.148 Uiso d R 1 1
H H3WA 0.8372 0.4677 1.0709 0.148 Uiso d R 1 1
H H3WB 0.6751 0.5070 1.0818 0.148 Uiso d R 1 1
H H1WA 0.7817 0.9348 0.5615 0.148 Uiso d R 1 1

loop_
_atom_site_aniso_label
_atom_site_aniso_U_11
_atom_site_aniso_U_22
_atom_site_aniso_U_33
_atom_site_aniso_U_12
_atom_site_aniso_U_13
_atom_site_aniso_U_23
Cd1 0.03121(12) 0.02824(11) 0.03400(12) 0.00510(7) 0.00321(7) -0.00279(8)
N1 0.0415(13) 0.0352(13) 0.0381(12) 0.0071(10) -0.0005(10) -0.0097(10)
N2 0.0393(13) 0.0308(12) 0.0453(13) 0.0059(10) 0.0064(10) -0.0027(10)
O1 0.0837(19) 0.0541(15) 0.0451(12) 0.0237(13) 0.0146(12) -0.0053(11)
C1 0.062(2) 0.054(2) 0.0431(17) 0.0222(17) -0.0081(15) -0.0130(15)
C2 0.079(3) 0.073(3) 0.0398(17) 0.029(2) -0.0093(16) -0.0260(17)
C3 0.058(2) 0.0506(19) 0.0475(17) 0.0171(16) -0.0052(15) -0.0219(15)
C4 0.0375(15) 0.0319(14) 0.0416(15) 0.0074(11) -0.0004(11) -0.0103(12)
C5 0.0388(15) 0.0332(15) 0.0380(14) 0.0055(12) 0.0028(11) -0.0109(12)
C6 0.0488(17) 0.0332(15) 0.0428(15) 0.0041(13) 0.0027(13) -0.0103(12)
C7 0.0456(17) 0.0302(15) 0.0507(17) 0.0053(12) 0.0112(13) 0.0012(13)
C8 0.0457(17) 0.0333(15) 0.0453(16) 0.0015(13) 0.0140(13) -0.0002(13)
C9 0.0393(15) 0.0320(14) 0.0362(14) 0.0058(11) 0.0024(11) -0.0075(11)
C10 0.0501(18) 0.0297(15) 0.0476(16) 0.0032(13) 0.0068(13) 0.0012(13)
C11 0.0425(17) 0.0376(16) 0.0496(17) 0.0018(13) 0.0105(13) -0.0022(13)
O5 0.0453(12) 0.0503(13) 0.0417(11) -0.0059(10) -0.0038(9) -0.0024(10)
O2 0.0492(13) 0.0550(14) 0.0410(11) -0.0053(11) 0.0027(9) 0.0038(10)
O3 0.0477(12) 0.0551(14) 0.0379(11) -0.0097(10) 0.0043(9) -0.0030(10)
O4 0.0488(13) 0.0518(13) 0.0474(12) -0.0076(10) -0.0047(10) 0.0027(10)
C14 0.0388(16) 0.0416(16) 0.0456(16) -0.0042(13) 0.0069(12) -0.0149(14)
C15 0.071(3) 0.080(3) 0.085(3) -0.039(2) 0.014(2) -0.015(2)
C12 0.0355(15) 0.0491(18) 0.0477(17) 0.0001(13) 0.0037(13) -0.0129(14)
C13 0.069(3) 0.124(4) 0.070(3) -0.035(3) 0.007(2) -0.046(3)
O3W 0.0433(12) 0.0789(18) 0.0368(11) 0.0075(12) 0.0039(9) 0.0095(11)
O1W 0.110(3) 0.079(2) 0.0571(16) 0.0117(18) 0.0076(16) 0.0015(15)
O2W 0.129(3) 0.067(2) 0.0707(19) 0.0134(19) 0.0083(18) 0.0106(16)

loop_
_atom_type_symbol
_atom_type_description
_atom_type_scat_dispersion_real
_atom_type_scat_dispersion_imag
_atom_type_scat_source
C C 0.0033 0.0016 'International Tables Vol C Tables 4.2.6.8 and 6.1.1.4'
H H 0.0000 0.0000 'International Tables Vol C Tables 4.2.6.8 and 6.1.1.4'
N N 0.0061 0.0033 'International Tables Vol C Tables 4.2.6.8 and 6.1.1.4'
O O 0.0106 0.0060 'International Tables Vol C Tables 4.2.6.8 and 6.1.1.4'
Cd Cd -0.8075 1.2024 'International Tables Vol C Tables 4.2.6.8 and 6.1.1.4'

loop_
_geom_angle_atom_site_label_1
_geom_angle_atom_site_label_2
_geom_angle_atom_site_label_3
_geom_angle_site_symmetry_1
_geom_angle_site_symmetry_3
_geom_angle
O3W Cd1 O4 . . 134.73(9)
O3W Cd1 N2 . 1_465 86.76(9)
O4 Cd1 N2 . 1_465 88.26(9)
O3W Cd1 N1 . . 92.22(8)
O4 Cd1 N1 . . 95.29(9)
N2 Cd1 N1 1_465 . 175.86(9)
O3W Cd1 O5 . . 83.51(8)
O4 Cd1 O5 . . 54.23(7)
N2 Cd1 O5 1_465 . 103.67(9)
N1 Cd1 O5 . . 80.18(9)
O3W Cd1 O3 . . 84.81(8)
O4 Cd1 O3 . . 139.62(7)
N2 Cd1 O3 1_465 . 86.02(9)
N1 Cd1 O3 . . 89.90(9)
O5 Cd1 O3 . . 164.34(7)
O3W Cd1 O2 . . 138.18(9)
O4 Cd1 O2 . . 87.04(8)
N2 Cd1 O2 1_465 . 93.99(9)
N1 Cd1 O2 . . 84.09(8)
O5 Cd1 O2 . . 136.00(7)
O3 Cd1 O2 . . 53.64(7)
O3W Cd1 C14 . . 109.10(9)
O4 Cd1 C14 . . 27.19(8)
N2 Cd1 C14 1_465 . 96.00(9)
N1 Cd1 C14 . . 88.13(9)
O5 Cd1 C14 . . 27.06(8)
O3 Cd1 C14 . . 166.01(8)
O2 Cd1 C14 . . 112.38(8)
C5 N1 C1 . . 117.5(2)
C5 N1 Cd1 . . 122.83(18)
C1 N1 Cd1 . . 119.61(19)
C11 N2 C7 . . 117.1(2)
C11 N2 Cd1 . 1_645 122.53(19)
C7 N2 Cd1 . 1_645 119.83(19)
N1 C1 C2 . . 122.9(3)
N1 C1 H1A . . 118.5
C2 C1 H1A . . 118.5
C1 C2 C3 . . 119.8(3)
C1 C2 H2A . . 120.1
C3 C2 H2A . . 120.1
C2 C3 C4 . . 118.1(3)
C2 C3 H3A . . 120.9
C4 C3 H3A . . 120.9
C3 C4 C5 . . 117.8(3)
C3 C4 C6 . . 123.5(3)
C5 C4 C6 . . 118.6(2)
N1 C5 C4 . . 123.9(3)
N1 C5 H5A . . 118.1
C4 C5 H5A . . 118.1
O1 C6 C4 . . 120.6(3)
O1 C6 C9 . . 118.9(3)
C4 C6 C9 . . 120.5(2)
N2 C7 C8 . . 123.3(3)
N2 C7 H7A . . 118.3
C8 C7 H7A . . 118.3
C7 C8 C9 . . 119.7(3)
C7 C8 H8A . . 120.2
C9 C8 H8A . . 120.2
C8 C9 C10 . . 117.5(3)
C8 C9 C6 . . 118.4(3)
C10 C9 C6 . . 124.2(3)
C9 C10 C11 . . 118.9(3)
C9 C10 H10A . . 120.6
C11 C10 H10A . . 120.6
N2 C11 C10 . . 123.5(3)
N2 C11 H11A . . 118.3
C10 C11 H11A . . 118.3
C14 O5 Cd1 . . 91.75(18)
C12 O2 Cd1 . . 92.67(19)
C12 O3 Cd1 . . 92.80(19)
C14 O4 Cd1 . . 93.23(18)
O5 C14 O4 . . 120.7(3)
O5 C14 C15 . . 120.0(3)
O4 C14 C15 . . 119.3(3)
O5 C14 Cd1 . . 61.19(16)
O4 C14 Cd1 . . 59.58(16)
C15 C14 Cd1 . . 176.2(2)
C14 C15 H15A . . 109.5
C14 C15 H15B . . 109.5
H15A C15 H15B . . 109.5
C14 C15 H15C . . 109.5
H15A C15 H15C . . 109.5
H15B C15 H15C . . 109.5
O2 C12 O3 . . 120.8(3)
O2 C12 C13 . . 120.3(3)
O3 C12 C13 . . 118.9(3)
C12 C13 H13A . . 109.5
C12 C13 H13B . . 109.5
H13A C13 H13B . . 109.5
C12 C13 H13C . . 109.5
H13A C13 H13C . . 109.5
H13B C13 H13C . . 109.5
Cd1 O3W H3WA . . 129.2
Cd1 O3W H3WB . . 130.0
H3WA O3W H3WB . . 100.0
H1WB O1W H1WA . . 120.0
H2WA O2W H2WB . . 113.1

loop_
_geom_bond_atom_site_label_1
_geom_bond_atom_site_label_2
_geom_bond_site_symmetry_2
_geom_bond_distance
Cd1 O3W . 2.286(2)
Cd1 O4 . 2.372(2)
Cd1 N2 1_465 2.375(2)
Cd1 N1 . 2.398(2)
Cd1 O5 . 2.408(2)
Cd1 O3 . 2.410(2)
Cd1 O2 . 2.422(2)
Cd1 C14 . 2.747(3)
N1 C5 . 1.323(3)
N1 C1 . 1.333(4)
N2 C11 . 1.330(4)
N2 C7 . 1.332(4)
N2 Cd1 1_645 2.375(2)
O1 C6 . 1.213(4)
C1 C2 . 1.364(5)
C1 H1A . 0.9300
C2 C3 . 1.384(4)
C2 H2A . 0.9300
C3 C4 . 1.386(4)
C3 H3A . 0.9300
C4 C5 . 1.391(4)
C4 C6 . 1.494(4)
C5 H5A . 0.9300
C6 C9 . 1.496(4)
C7 C8 . 1.378(4)
C7 H7A . 0.9300
C8 C9 . 1.383(4)
C8 H8A . 0.9300
C9 C10 . 1.386(4)
C10 C11 . 1.391(4)
C10 H10A . 0.9300
C11 H11A . 0.9300
O5 C14 . 1.250(4)
O2 C12 . 1.245(4)
O3 C12 . 1.262(4)
O4 C14 . 1.257(4)
C14 C15 . 1.502(5)
C15 H15A . 0.9600
C15 H15B . 0.9600
C15 H15C . 0.9600
C12 C13 . 1.507(5)
C13 H13A . 0.9600
C13 H13B . 0.9600
C13 H13C . 0.9600
O3W H3WA . 0.8900
O3W H3WB . 0.8900
O1W H1WB . 0.8902
O1W H1WA . 0.8899
O2W H2WA . 0.8900
O2W H2WB . 0.8900

loop_
_geom_hbond_atom_site_label_D
_geom_hbond_atom_site_label_H
_geom_hbond_atom_site_label_A
_geom_hbond_site_symmetry_A
_geom_hbond_distance_DH
_geom_hbond_distance_HA
_geom_hbond_distance_DA
_geom_hbond_angle_DHA
_geom_hbond_publ_flag
O1W H1WA O4 1_555 0.89 2.06 2.773(2) 136 y
O1W H1WB O2w 1_555 0.89 2.00 2.834(3) 155 y
O2W H2WA O2 1_555 0.89 1.93 2.811(4) 173 y
O2W H2WB O1w 2_676 0.89 1.95 2.803(2) 162 y
O3W H3WA O5 2_767 0.89 1.80 2.679(2) 172 y
O3W H3WB O3 2_667 0.89 1.81 2.693(3) 170 y

loop_
_geom_torsion_atom_site_label_1
_geom_torsion_atom_site_label_2
_geom_torsion_atom_site_label_3
_geom_torsion_atom_site_label_4
_geom_torsion_site_symmetry_1
_geom_torsion
O3W Cd1 N1 C5 . -12.4(3)
O4 Cd1 N1 C5 . 122.9(3)
N2 Cd1 N1 C5 1_465 -88.0(11)
O5 Cd1 N1 C5 . 70.6(2)
O3 Cd1 N1 C5 . -97.2(3)
O2 Cd1 N1 C5 . -150.6(3)
C14 Cd1 N1 C5 . 96.7(3)
O3W Cd1 N1 C1 . 168.4(3)
O4 Cd1 N1 C1 . -56.3(3)
N2 Cd1 N1 C1 1_465 92.7(11)
O5 Cd1 N1 C1 . -108.6(3)
O3 Cd1 N1 C1 . 83.6(3)
O2 Cd1 N1 C1 . 30.1(3)
C14 Cd1 N1 C1 . -82.6(3)
C5 N1 C1 C2 . -0.4(6)
Cd1 N1 C1 C2 . 178.9(4)
N1 C1 C2 C3 . 1.8(7)
C1 C2 C3 C4 . -1.5(7)
C2 C3 C4 C5 . -0.1(6)
C2 C3 C4 C6 . 177.0(4)
C1 N1 C5 C4 . -1.3(5)
Cd1 N1 C5 C4 . 179.4(2)
C3 C4 C5 N1 . 1.6(5)
C6 C4 C5 N1 . -175.7(3)
C3 C4 C6 O1 . -156.8(4)
C5 C4 C6 O1 . 20.3(5)
C3 C4 C6 C9 . 21.1(5)
C5 C4 C6 C9 . -161.8(3)
C11 N2 C7 C8 . 1.5(5)
Cd1 N2 C7 C8 1_645 -170.5(3)
N2 C7 C8 C9 . 1.3(5)
C7 C8 C9 C10 . -3.2(5)
C7 C8 C9 C6 . 176.7(3)
O1 C6 C9 C8 . 33.5(5)
C4 C6 C9 C8 . -144.4(3)
O1 C6 C9 C10 . -146.6(4)
C4 C6 C9 C10 . 35.5(5)
C8 C9 C10 C11 . 2.5(5)
C6 C9 C10 C11 . -177.4(3)
C7 N2 C11 C10 . -2.2(5)
Cd1 N2 C11 C10 1_645 169.5(3)
C9 C10 C11 N2 . 0.3(5)
O3W Cd1 O5 C14 . -161.18(19)
O4 Cd1 O5 C14 . 1.54(17)
N2 Cd1 O5 C14 1_465 -76.13(19)
N1 Cd1 O5 C14 . 105.42(18)
O3 Cd1 O5 C14 . 156.8(2)
O2 Cd1 O5 C14 . 34.7(2)
O3W Cd1 O2 C12 . 5.4(2)
O4 Cd1 O2 C12 . -172.26(19)
N2 Cd1 O2 C12 1_465 -84.20(19)
N1 Cd1 O2 C12 . 92.11(19)
O5 Cd1 O2 C12 . 161.38(17)
O3 Cd1 O2 C12 . -2.13(17)
C14 Cd1 O2 C12 . 177.63(18)
O3W Cd1 O3 C12 . -172.87(19)
O4 Cd1 O3 C12 . 17.4(2)
N2 Cd1 O3 C12 1_465 100.03(19)
N1 Cd1 O3 C12 . -80.64(19)
O5 Cd1 O3 C12 . -131.0(3)
O2 Cd1 O3 C12 . 2.10(17)
C14 Cd1 O3 C12 . 1.2(4)
O3W Cd1 O4 C14 . 23.0(2)
N2 Cd1 O4 C14 1_465 106.73(19)
N1 Cd1 O4 C14 . -75.40(19)
O5 Cd1 O4 C14 . -1.53(16)
O3 Cd1 O4 C14 . -171.49(16)
O2 Cd1 O4 C14 . -159.18(19)
Cd1 O5 C14 O4 . -2.7(3)
Cd1 O5 C14 C15 . 175.8(3)
Cd1 O4 C14 O5 . 2.8(3)
Cd1 O4 C14 C15 . -175.8(3)
O3W Cd1 C14 O5 . 19.8(2)
O4 Cd1 C14 O5 . -177.3(3)
N2 Cd1 C14 O5 1_465 108.46(18)
N1 Cd1 C14 O5 . -71.88(18)
O3 Cd1 C14 O5 . -153.9(3)
O2 Cd1 C14 O5 . -154.70(17)
O3W Cd1 C14 O4 . -162.90(17)
N2 Cd1 C14 O4 1_465 -74.26(19)
N1 Cd1 C14 O4 . 105.40(19)
O5 Cd1 C14 O4 . 177.3(3)
O3 Cd1 C14 O4 . 23.4(4)
O2 Cd1 C14 O4 . 22.6(2)
O3W Cd1 C14 C15 . -89(4)
O4 Cd1 C14 C15 . 74(4)
N2 Cd1 C14 C15 1_465 -1(4)
N1 Cd1 C14 C15 . 18E1(10)
O5 Cd1 C14 C15 . -109(4)
O3 Cd1 C14 C15 . 97(4)
O2 Cd1 C14 C15 . 96(4)
Cd1 O2 C12 O3 . 3.8(3)
Cd1 O2 C12 C13 . -175.3(3)
Cd1 O3 C12 O2 . -3.8(3)
Cd1 O3 C12 C13 . 175.3(3)
